data_4073695
loop_
_publ_author_name
'Han, Yuan'
'Huynh, Han Vinh'
'Tan, Geok Kheng'

_publ_section_title
;
 Mono- vs Bis(carbene) Complexes:&#x00A0; A Detailed Study on
 Platinum(II)&#x2212;Benzimidazolin-2-ylidenes
;
_journal_issue 18
_journal_name_full Organometallics
_journal_page_first 4612
_journal_paper_doi 10.1021/om700543p
_journal_volume 26
_journal_year 2007
_chemical_formula_sum 'C26 H36 Br2 N4 Pt'
_chemical_formula_weight 759.50
_chemical_name_systematic
; 
 ? 
;
_space_group_IT_number 61
_symmetry_cell_setting orthorhombic
_symmetry_space_group_name_Hall '-P 2ac 2ab'
_symmetry_space_group_name_H-M 'P b c a'
_atom_sites_solution_hydrogens geom
_atom_sites_solution_primary direct
_atom_sites_solution_secondary difmap
_audit_creation_method SHELXL-97
_cell_angle_alpha 90.00
_cell_angle_beta 90.00
_cell_angle_gamma 90.00
_cell_formula_units_Z 4
_cell_length_a 17.2381(9)
_cell_length_b 9.5180(5)
_cell_length_c 17.8717(9)
_cell_measurement_reflns_used 3773
_cell_measurement_temperature 295(2)
_cell_measurement_theta_max 23.94
_cell_measurement_theta_min 2.28
_cell_volume 2932.2(3)
_computing_cell_refinement 'Bruker SMART'
_computing_data_collection 'Bruker SMART'
_computing_data_reduction 'Bruker SAINT'
_computing_molecular_graphics 'Bruker SHELXTL'
_computing_publication_material 'Bruker SHELXTL'
_computing_structure_refinement 'SHELXL-97 (Sheldrick, 1997)'
_computing_structure_solution 'SHELXS-97 (Sheldrick, 1990)'
_diffrn_ambient_temperature 295(2)
_diffrn_measured_fraction_theta_full 0.999
_diffrn_measured_fraction_theta_max 0.999
_diffrn_measurement_device_type 'CCD area detector'
_diffrn_measurement_method 'phi and omega scans'
_diffrn_radiation_monochromator graphite
_diffrn_radiation_source 'fine-focus sealed tube'
_diffrn_radiation_type MoK\a
_diffrn_radiation_wavelength 0.71073
_diffrn_reflns_av_R_equivalents 0.0419
_diffrn_reflns_av_sigmaI/netI 0.0327
_diffrn_reflns_limit_h_max 10
_diffrn_reflns_limit_h_min -22
_diffrn_reflns_limit_k_max 12
_diffrn_reflns_limit_k_min -12
_diffrn_reflns_limit_l_max 22
_diffrn_reflns_limit_l_min -23
_diffrn_reflns_number 19674
_diffrn_reflns_theta_full 27.49
_diffrn_reflns_theta_max 27.49
_diffrn_reflns_theta_min 2.28
_exptl_absorpt_coefficient_mu 7.530
_exptl_absorpt_correction_T_max 0.3788
_exptl_absorpt_correction_T_min 0.2269
_exptl_absorpt_correction_type 'Sadabs, (Sheldrick 2001)'
_exptl_crystal_colour COLOULRESS
_exptl_crystal_density_diffrn 1.720
_exptl_crystal_density_meas 0
_exptl_crystal_density_method 'not measured'
_exptl_crystal_description BLOCK
_exptl_crystal_F_000 1472
_exptl_crystal_size_max 0.28
_exptl_crystal_size_mid 0.24
_exptl_crystal_size_min 0.16
_refine_diff_density_max 0.735
_refine_diff_density_min -0.558
_refine_diff_density_rms 0.097
_refine_ls_extinction_method none
_refine_ls_goodness_of_fit_ref 0.992
_refine_ls_hydrogen_treatment mixed
_refine_ls_matrix_type full
_refine_ls_number_parameters 155
_refine_ls_number_reflns 3372
_refine_ls_number_restraints 0
_refine_ls_restrained_S_all 0.992
_refine_ls_R_factor_all 0.0538
_refine_ls_R_factor_gt 0.0269
_refine_ls_shift/su_max 0.000
_refine_ls_shift/su_mean 0.000
_refine_ls_structure_factor_coef Fsqd
_refine_ls_weighting_details 'calc w=1/[\s^2^(Fo^2^)+(0.0323P)^2^+0.3323P] where P=(Fo^2^+2Fc^2^)/3'
_refine_ls_weighting_scheme calc
_refine_ls_wR_factor_gt 0.0610
_refine_ls_wR_factor_ref 0.0692
_reflns_number_gt 2117
_reflns_number_total 3372
_reflns_threshold_expression >2sigma(I)
_cod_data_source_file om700543p-file001.cif
_cod_data_source_block 6402a
_cod_depositor_comments
;
The following automatic conversions were performed:

'_symmetry_cell_setting' value 'Orthorhombic' changed to
'orthorhombic' according to
/home/saulius/struct/CIF-dictionaries/cif_core.dic dictionary named
'cif_core.dic' version 2.4.1 from 2010-06-29.

Automatic conversion script
Id: cif_fix_values 1715 2011-07-08 13:25:40Z adriana 
;
_cod_original_sg_symbol_H-M Pbca
_cod_database_code 4073695

loop_
_symmetry_equiv_pos_as_xyz
'x, y, z'
'-x+1/2, -y, z+1/2'
'-x, y+1/2, -z+1/2'
'x+1/2, -y+1/2, -z'
'-x, -y, -z'
'x-1/2, y, -z-1/2'
'x, -y-1/2, z-1/2'
'-x-1/2, y-1/2, z'

loop_
_atom_site_label
_atom_site_type_symbol
_atom_site_fract_x
_atom_site_fract_y
_atom_site_fract_z
_atom_site_U_iso_or_equiv
_atom_site_adp_type
_atom_site_occupancy
_atom_site_symmetry_multiplicity
_atom_site_calc_flag
_atom_site_refinement_flags
Pt1 Pt 0.0000 0.0000 0.0000 0.03195(7) Uani 1 2 d S
Br1 Br -0.08718(3) 0.15858(6) 0.06509(3) 0.07647(19) Uani 1 1 d .
N1 N 0.13029(18) 0.0845(3) 0.10428(15) 0.0360(7) Uani 1 1 d .
N2 N 0.06330(18) -0.0888(3) 0.15053(15) 0.0362(7) Uani 1 1 d .
C1 C 0.0696(2) -0.0020(3) 0.09061(19) 0.0343(8) Uani 1 1 d .
C2 C 0.1632(2) 0.0538(4) 0.1738(2) 0.0395(9) Uani 1 1 d .
C3 C 0.2246(3) 0.1117(4) 0.2127(2) 0.0541(11) Uani 1 1 d .
H3 H 0.2535 0.1853 0.1930 0.065 Uiso 1 1 calc R
C4 C 0.2411(3) 0.0558(6) 0.2821(3) 0.0711(14) Uani 1 1 d .
H4 H 0.2823 0.0916 0.3097 0.085 Uiso 1 1 calc R
C5 C 0.1968(3) -0.0541(6) 0.3116(2) 0.0730(15) Uani 1 1 d .
H5 H 0.2087 -0.0885 0.3589 0.088 Uiso 1 1 calc R
C6 C 0.1367(3) -0.1123(4) 0.2732(2) 0.0570(12) Uani 1 1 d .
H6 H 0.1081 -0.1861 0.2931 0.068 Uiso 1 1 calc R
C7 C 0.1199(2) -0.0571(4) 0.2031(2) 0.0404(9) Uani 1 1 d .
C8 C 0.1536(3) 0.1974(4) 0.0520(2) 0.0499(10) Uani 1 1 d .
H8 H 0.1195 0.1882 0.0085 0.060 Uiso 1 1 calc R
C9 C 0.2344(3) 0.1751(7) 0.0233(3) 0.0955(19) Uani 1 1 d .
H9A H 0.2708 0.1885 0.0634 0.143 Uiso 1 1 calc R
H9B H 0.2449 0.2412 -0.0159 0.143 Uiso 1 1 calc R
H9C H 0.2391 0.0813 0.0042 0.143 Uiso 1 1 calc R
C10 C 0.1376(4) 0.3401(4) 0.0840(3) 0.0904(18) Uani 1 1 d .
H10A H 0.0857 0.3427 0.1035 0.136 Uiso 1 1 calc R
H10B H 0.1430 0.4096 0.0454 0.136 Uiso 1 1 calc R
H10C H 0.1738 0.3593 0.1235 0.136 Uiso 1 1 calc R
C11 C 0.0045(2) -0.2014(4) 0.1538(2) 0.0480(10) Uani 1 1 d .
H11 H -0.0262 -0.1939 0.1078 0.058 Uiso 1 1 calc R
C12 C 0.0425(4) -0.3449(4) 0.1524(4) 0.0897(17) Uani 1 1 d .
H12A H 0.0766 -0.3511 0.1100 0.134 Uiso 1 1 calc R
H12B H 0.0032 -0.4161 0.1486 0.134 Uiso 1 1 calc R
H12C H 0.0717 -0.3585 0.1975 0.134 Uiso 1 1 calc R
C13 C -0.0511(3) -0.1799(6) 0.2180(3) 0.0858(17) Uani 1 1 d .
H13A H -0.0247 -0.1962 0.2645 0.129 Uiso 1 1 calc R
H13B H -0.0936 -0.2445 0.2134 0.129 Uiso 1 1 calc R
H13C H -0.0705 -0.0853 0.2170 0.129 Uiso 1 1 calc R

loop_
_atom_site_aniso_label
_atom_site_aniso_U_11
_atom_site_aniso_U_22
_atom_site_aniso_U_33
_atom_site_aniso_U_23
_atom_site_aniso_U_13
_atom_site_aniso_U_12
Pt1 0.03302(12) 0.03547(11) 0.02737(11) 0.00015(8) 0.00070(9) 0.00100(9)
Br1 0.0694(3) 0.1030(4) 0.0570(3) -0.0281(3) -0.0061(3) 0.0429(3)
N1 0.0347(18) 0.0372(17) 0.0362(16) 0.0020(13) 0.0007(15) -0.0026(14)
N2 0.0368(18) 0.0372(17) 0.0346(15) 0.0056(13) 0.0001(14) -0.0021(14)
C1 0.036(2) 0.0361(19) 0.0306(17) -0.0012(15) 0.0032(16) 0.0031(17)
C2 0.035(2) 0.047(2) 0.0359(19) -0.0046(17) -0.0028(19) 0.0062(19)
C3 0.042(3) 0.062(3) 0.058(3) -0.006(2) -0.010(2) -0.007(2)
C4 0.061(3) 0.087(4) 0.066(3) -0.010(3) -0.027(3) 0.005(3)
C5 0.085(4) 0.089(4) 0.045(3) 0.007(3) -0.029(3) 0.016(3)
C6 0.068(3) 0.060(3) 0.042(2) 0.010(2) -0.014(2) 0.002(2)
C7 0.045(2) 0.040(2) 0.036(2) 0.0000(17) -0.0022(19) 0.008(2)
C8 0.052(3) 0.052(3) 0.046(2) 0.0082(18) 0.009(2) -0.009(2)
C9 0.073(4) 0.118(5) 0.095(4) 0.025(4) 0.044(4) -0.005(4)
C10 0.127(5) 0.049(3) 0.095(4) 0.011(3) 0.026(4) -0.009(3)
C11 0.051(3) 0.048(2) 0.044(2) 0.0065(18) -0.001(2) -0.010(2)
C12 0.097(5) 0.040(3) 0.132(5) -0.002(3) 0.000(4) -0.005(3)
C13 0.073(4) 0.100(4) 0.084(3) -0.002(3) 0.029(3) -0.027(3)

loop_
_atom_type_symbol
_atom_type_description
_atom_type_scat_dispersion_real
_atom_type_scat_dispersion_imag
_atom_type_scat_source
C C 0.0033 0.0016 'International Tables Vol C Tables 4.2.6.8 and 6.1.1.4'
H H 0.0000 0.0000 'International Tables Vol C Tables 4.2.6.8 and 6.1.1.4'
N N 0.0061 0.0033 'International Tables Vol C Tables 4.2.6.8 and 6.1.1.4'
Br Br -0.2901 2.4595 'International Tables Vol C Tables 4.2.6.8 and 6.1.1.4'
Pt Pt -1.7033 8.3905 'International Tables Vol C Tables 4.2.6.8 and 6.1.1.4'

loop_
_geom_angle_atom_site_label_1
_geom_angle_atom_site_label_2
_geom_angle_atom_site_label_3
_geom_angle
_geom_angle_site_symmetry_1
_geom_angle_site_symmetry_3
C1 Pt1 C1 180.0 5 .
C1 Pt1 Br1 89.38(10) 5 5
C1 Pt1 Br1 90.62(10) . 5
C1 Pt1 Br1 90.62(10) 5 .
C1 Pt1 Br1 89.38(10) . .
Br1 Pt1 Br1 180.0 5 .
C1 N1 C2 110.3(3) . .
C1 N1 C8 122.6(3) . .
C2 N1 C8 127.1(3) . .
C1 N2 C7 110.3(3) . .
C1 N2 C11 121.9(3) . .
C7 N2 C11 127.8(3) . .
N1 C1 N2 106.8(3) . .
N1 C1 Pt1 126.8(2) . .
N2 C1 Pt1 126.4(3) . .
C3 C2 C7 121.5(3) . .
C3 C2 N1 132.5(4) . .
C7 C2 N1 105.9(3) . .
C4 C3 C2 117.2(4) . .
C3 C4 C5 121.0(4) . .
C6 C5 C4 122.0(4) . .
C5 C6 C7 117.4(4) . .
N2 C7 C6 132.5(4) . .
N2 C7 C2 106.6(3) . .
C6 C7 C2 120.8(4) . .
N1 C8 C9 111.5(4) . .
N1 C8 C10 111.6(3) . .
C9 C8 C10 115.5(4) . .
N2 C11 C13 111.6(4) . .
N2 C11 C12 111.0(4) . .
C13 C11 C12 114.2(4) . .

loop_
_geom_bond_atom_site_label_1
_geom_bond_atom_site_label_2
_geom_bond_distance
_geom_bond_site_symmetry_2
Pt1 C1 2.015(4) 5
Pt1 C1 2.015(4) .
Pt1 Br1 2.4268(4) 5
Pt1 Br1 2.4268(4) .
N1 C1 1.354(4) .
N1 C2 1.397(4) .
N1 C8 1.479(4) .
N2 C1 1.357(4) .
N2 C7 1.387(5) .
N2 C11 1.476(5) .
C2 C3 1.380(5) .
C2 C7 1.396(5) .
C3 C4 1.379(6) .
C4 C5 1.398(7) .
C5 C6 1.359(6) .
C6 C7 1.389(5) .
C8 C9 1.498(7) .
C8 C10 1.499(6) .
C11 C13 1.510(6) .
C11 C12 1.515(6) .
